data_7717166
loop_
_publ_author_name
'Mander, Rachel Leigh'
'Schmidt, Ashley'
'Ruf, Michael'
'Korzy&#x144;ski, Maciej Damian'

_publ_section_title
;
 Design and synthesis of pillared metal-organic frameworks featuring
 olefinic fragments.
;
_journal_issue 47
_journal_name_full 'Dalton transactions (Cambridge, England : 2003)'
_journal_page_first 18873
_journal_page_last 18879
_journal_paper_doi 10.1039/d4dt02397h
_journal_volume 53
_journal_year 2024
_chemical_formula_sum 'C44 H28 Co1.5 N6 O4'
_chemical_formula_weight 793.12
_space_group_crystal_system monoclinic
_space_group_IT_number 12
_space_group_name_Hall '-C 2y'
_space_group_name_H-M_alt 'C 1 2/m 1'
_atom_sites_solution_hydrogens geom
_atom_sites_solution_primary dual
_audit_creation_method
;FinalCif 2024.1-RC70 by Daniel Kratzert, Freiburg 2024, 
https://dkratzert.de/finalcif.html
;
_audit_update_record
;
2024-08-16 deposited with the CCDC.	2024-10-04 downloaded from the CCDC.
;
_cell_angle_alpha 90
_cell_angle_beta 111.481(2)
_cell_angle_gamma 90
_cell_formula_units_Z 4
_cell_length_a 45.430(2)
_cell_length_b 16.6225(4)
_cell_length_c 16.6156(4)
_cell_measurement_reflns_used 520
_cell_measurement_temperature 200(2)
_cell_measurement_theta_max 37.3155
_cell_measurement_theta_min 6.8784
_cell_measurement_wavelength 1.54184
_cell_volume 11675.9(7)
_computing_cell_refinement 'APEX5 v2023.9-RC115 (Bruker AXS)'
_computing_data_collection 'Bruker Instrument Service v8.5.3.2 RC'
_computing_data_reduction 'SAINT V8.40B (Bruker AXS LLC, 2019)'
_computing_molecular_graphics 'shelXle (C.B. Huebschle, rev 1503)'
_computing_structure_refinement 'SHELXL-2019/1 (Sheldrick, 2019)'
_computing_structure_solution 'XT, VERSION 2018/2'
_diffrn_ambient_temperature 200(2)
_diffrn_detector_area_resol_mean 7.391
_diffrn_measured_fraction_theta_full 0.999
_diffrn_measured_fraction_theta_max 0.998
_diffrn_measurement_details
;<Omega scan: start= 355.8; len= 118.0; end= 473.8 at [Counterclockwise Eulerian 
angles: dx= 40.00 mm theta=  53.829 deg phi=  40.000 deg chi=  65.500 deg] 
		measure for 5.0 seconds; frame angle 0.50 degrees, wavelength=1.54184>
<Omega scan: start= 355.8; len= 118.0; end= 473.8 at [Counterclockwise Eulerian 
angles: dx= 40.00 mm theta=  53.829 deg phi= 200.000 deg chi=  65.500 deg] 
		measure for 5.0 seconds; frame angle 0.50 degrees, wavelength=1.54184>
<Phi   scan: start= 268.0; len= 192.0; end= 460.0 at [Counterclockwise Eulerian 
angles: dx= 40.00 mm theta=  53.829 deg omega= 107.852 deg chi= -24.000 deg] 
		measure for 5.0 seconds; frame angle 0.50 degrees, wavelength=1.54184>
<Phi   scan: start= 250.4; len= 267.0; end= 517.4 at [Counterclockwise Eulerian 
angles: dx= 40.00 mm theta= -24.070 deg omega= 311.792 deg chi=  24.000 deg] 
		measure for 1.0 seconds; frame angle 0.50 degrees, wavelength=1.54184>
<Phi   scan: start= 348.0; len= 184.0; end= 532.0 at [Counterclockwise Eulerian 
angles: dx= 40.00 mm theta=  53.829 deg omega=  11.590 deg chi=  24.000 deg] 
		measure for 5.0 seconds; frame angle 0.50 degrees, wavelength=1.54184>
<Omega scan: start= 355.8; len= 118.0; end= 473.8 at [Counterclockwise Eulerian 
angles: dx= 40.00 mm theta=  53.829 deg phi= 280.000 deg chi=  65.500 deg] 
		measure for 5.0 seconds; frame angle 0.50 degrees, wavelength=1.54184>
<Omega scan: start= 355.8; len= 118.0; end= 473.8 at [Counterclockwise Eulerian 
angles: dx= 40.00 mm theta=  53.829 deg phi= 240.000 deg chi=  65.500 deg] 
		measure for 5.0 seconds; frame angle 0.50 degrees, wavelength=1.54184>
<Omega scan: start= 358.9; len=  80.5; end= 439.4 at [Counterclockwise Eulerian 
angles: dx= 40.00 mm theta=  53.829 deg phi= 324.000 deg chi=  68.500 deg] 
		measure for 5.0 seconds; frame angle 0.50 degrees, wavelength=1.54184>
<Omega scan: start=  90.7; len=  82.5; end= 173.2 at [Counterclockwise Eulerian 
angles: dx= 40.00 mm theta=  46.329 deg phi= 360.000 deg chi= -44.500 deg] 
		measure for 4.0 seconds; frame angle 0.50 degrees, wavelength=1.54184>
<Omega scan: start= 355.8; len= 118.0; end= 473.8 at [Counterclockwise Eulerian 
angles: dx= 40.00 mm theta=  53.829 deg phi= 160.000 deg chi=  65.500 deg] 
		measure for 5.0 seconds; frame angle 0.50 degrees, wavelength=1.54184>
<Omega scan: start= 305.4; len=  94.0; end= 399.4 at [Counterclockwise Eulerian 
angles: dx= 40.00 mm theta= -24.070 deg phi= 102.000 deg chi= -65.500 deg] 
		measure for 1.0 seconds; frame angle 0.50 degrees, wavelength=1.54184>
<Omega scan: start= 355.8; len= 118.0; end= 473.8 at [Counterclockwise Eulerian 
angles: dx= 40.00 mm theta=  53.829 deg phi= 360.000 deg chi=  65.500 deg] 
		measure for 5.0 seconds; frame angle 0.50 degrees, wavelength=1.54184>
<Omega scan: start= 358.9; len=  80.5; end= 439.4 at [Counterclockwise Eulerian 
angles: dx= 40.00 mm theta=  53.829 deg phi= 180.000 deg chi=  68.500 deg] 
		measure for 5.0 seconds; frame angle 0.50 degrees, wavelength=1.54184>
<Phi   scan: start= 260.0; len= 208.0; end= 468.0 at [Counterclockwise Eulerian 
angles: dx= 40.00 mm theta=  53.829 deg omega= 105.699 deg chi= -44.500 deg] 
		measure for 5.0 seconds; frame angle 0.50 degrees, wavelength=1.54184>
<Omega scan: start= 355.8; len= 118.0; end= 473.8 at [Counterclockwise Eulerian 
angles: dx= 40.00 mm theta=  53.829 deg phi= 120.000 deg chi=  65.500 deg] 
		measure for 5.0 seconds; frame angle 0.50 degrees, wavelength=1.54184>
<Omega scan: start= 358.9; len=  80.5; end= 439.4 at [Counterclockwise Eulerian 
angles: dx= 40.00 mm theta=  53.829 deg phi= 252.000 deg chi=  68.500 deg] 
		measure for 5.0 seconds; frame angle 0.50 degrees, wavelength=1.54184>
<Omega scan: start=  75.7; len=  97.5; end= 173.2 at [Counterclockwise Eulerian 
angles: dx= 40.00 mm theta=  38.829 deg phi=  90.000 deg chi= -44.500 deg] 
		measure for 2.0 seconds; frame angle 0.50 degrees, wavelength=1.54184>
<Omega scan: start= 355.8; len= 118.0; end= 473.8 at [Counterclockwise Eulerian 
angles: dx= 40.00 mm theta=  53.829 deg phi=  80.000 deg chi=  65.500 deg] 
		measure for 5.0 seconds; frame angle 0.50 degrees, wavelength=1.54184>
<Omega scan: start= 355.8; len= 118.0; end= 473.8 at [Counterclockwise Eulerian 
angles: dx= 40.00 mm theta=  53.829 deg phi= 320.000 deg chi=  65.500 deg] 
		measure for 5.0 seconds; frame angle 0.50 degrees, wavelength=1.54184>
<Omega scan: start= 358.9; len=  80.5; end= 439.4 at [Counterclockwise Eulerian 
angles: dx= 40.00 mm theta=  53.829 deg phi= 108.000 deg chi=  68.500 deg] 
		measure for 5.0 seconds; frame angle 0.50 degrees, wavelength=1.54184>
<Omega scan: start=  90.7; len=  82.5; end= 173.2 at [Counterclockwise Eulerian 
angles: dx= 40.00 mm theta=  46.329 deg phi= 180.000 deg chi= -44.500 deg] 
		measure for 4.0 seconds; frame angle 0.50 degrees, wavelength=1.54184>
<Omega scan: start= 358.9; len=  80.5; end= 439.4 at [Counterclockwise Eulerian 
angles: dx= 40.00 mm theta=  53.829 deg phi=  36.000 deg chi=  68.500 deg] 
		measure for 5.0 seconds; frame angle 0.50 degrees, wavelength=1.54184>
<Omega scan: start=  90.7; len=  82.5; end= 173.2 at [Counterclockwise Eulerian 
angles: dx= 40.00 mm theta=  46.329 deg phi=  90.000 deg chi= -44.500 deg] 
		measure for 4.0 seconds; frame angle 0.50 degrees, wavelength=1.54184>
<Phi   scan: start= 266.4; len= 259.0; end= 525.4 at [Counterclockwise Eulerian 
angles: dx= 40.00 mm theta= -24.070 deg omega= 314.007 deg chi=  44.500 deg] 
		measure for 1.0 seconds; frame angle 0.50 degrees, wavelength=1.54184>
<Omega scan: start= 305.4; len=  94.0; end= 399.4 at [Counterclockwise Eulerian 
angles: dx= 40.00 mm theta= -24.070 deg phi=   0.000 deg chi= -65.500 deg] 
		measure for 1.0 seconds; frame angle 0.50 degrees, wavelength=1.54184>
<Phi   scan: start= 360.0; len= 180.0; end= 540.0 at [Counterclockwise Eulerian 
angles: dx= 40.00 mm theta=  32.500 deg omega=   0.000 deg chi=  54.740 deg] 
		measure for 1.0 seconds; frame angle 1.00 degrees, wavelength=1.54184>
;
_diffrn_measurement_device '\k-geometry diffractometer'
_diffrn_measurement_device_type 'Bruker D8 VENTURE'
_diffrn_measurement_method '\F and \w scans'
_diffrn_radiation_monochromator 'multilayer mirror'
_diffrn_radiation_type CuK\a
_diffrn_radiation_wavelength 1.54184
_diffrn_reflns_av_R_equivalents 0.2634
_diffrn_reflns_av_unetI/netI 0.1420
_diffrn_reflns_Laue_measured_fraction_full 0.999
_diffrn_reflns_Laue_measured_fraction_max 0.998
_diffrn_reflns_limit_h_max 54
_diffrn_reflns_limit_h_min -54
_diffrn_reflns_limit_k_max 19
_diffrn_reflns_limit_k_min -19
_diffrn_reflns_limit_l_max 16
_diffrn_reflns_limit_l_min -20
_diffrn_reflns_number 135037
_diffrn_reflns_point_group_measured_fraction_full 0.999
_diffrn_reflns_point_group_measured_fraction_max 0.998
_diffrn_reflns_reduction_process narrow-frame
_diffrn_reflns_theta_full 67.684
_diffrn_reflns_theta_max 68.22
_diffrn_reflns_theta_min 2.856
_diffrn_source 'microfocus sealed tube'
_diffrn_source_current 1.1
_diffrn_source_target Cu
_diffrn_source_type 'Incoatec I\mS 3.0'
_diffrn_source_voltage 50.0
_exptl_absorpt_coefficient_mu 1.827
_exptl_absorpt_correction_T_max 0.914
_exptl_absorpt_correction_T_min 0.808
_exptl_absorpt_correction_type multi-scan
_exptl_absorpt_process_details
;Krause, L., Herbst-Irmer, R., Sheldrick, G. M., Stalke, D. (2015).
"Comparison of silver and molybdenum microfocus X-ray sources for single-crystal
 structure determination"
J. Appl. Cryst. 48, 3-10.
doi:10.1107/S1600576714022985
;
_exptl_crystal_colour blue
_exptl_crystal_density_diffrn 0.451
_exptl_crystal_description block
_exptl_crystal_F_000 1626
_exptl_crystal_size_max 0.122
_exptl_crystal_size_mid 0.104
_exptl_crystal_size_min 0.05
_refine_diff_density_max 0.937
_refine_diff_density_min -0.790
_refine_diff_density_rms 0.071
_refine_ls_extinction_method none
_refine_ls_goodness_of_fit_ref 1.325
_refine_ls_hydrogen_treatment constr
_refine_ls_matrix_type full
_refine_ls_number_parameters 335
_refine_ls_number_reflns 11049
_refine_ls_number_restraints 564
_refine_ls_restrained_S_all 1.340
_refine_ls_R_factor_all 0.1869
_refine_ls_R_factor_gt 0.1290
_refine_ls_shift/su_max 0.022
_refine_ls_shift/su_mean 0.003
_refine_ls_structure_factor_coef Fsqd
_refine_ls_weighting_details 'w=1/[\s^2^(Fo^2^)+(0.1000P)^2^] where P=(Fo^2^+2Fc^2^)/3'
_refine_ls_weighting_scheme calc
_refine_ls_wR_factor_gt 0.2908
_refine_ls_wR_factor_ref 0.3217
_reflns_Friedel_coverage 0.000
_reflns_number_gt 5071
_reflns_number_total 11049
_reflns_threshold_expression 'I > 2\s(I)'
_cod_data_source_file d4dt02397h2.cif
_cod_data_source_block cu_co_mof_1_0m_sq
_cod_depositor_comments
;
The following automatic conversions were performed:

data item '_exptl_absorpt_correction_type' value 'Multi-Scan' was
changed to 'multi-scan' in accordance with the
/home/data/users/saulius/crontab/automatic-downloads/rss-feeds/RSC/lib/dictionaries/cif_core.dic
dictionary named 'cif_core.dic' version 2.4.2 last updated on
2011-04-26.

Automatic conversion script
Id: cif_fix_values 8170 2020-07-09 18:12:32Z antanas 

 Adding full bibliography for 7717166--7717169.cif.
;
_cod_original_cell_volume 11676.0(7)
_cod_original_sg_symbol_H-M 'C 2/m'
_cod_original_formula_sum 'C44 H28 Co1.50 N6 O4'
_cod_database_code 7717166
_platon_squeeze_void_probe_radius 1.20
_shelx_shelxl_version_number 2019/3
_shelx_space_group_comment
;
The symmetry employed for this shelxl refinement is uniquely defined
by the following loop, which should always be used as a source of
symmetry information in preference to the above space-group names.
They are only intended as comments.
;
_exptl_bruker_absorpt_correction_t_ratio 0.6355
_shelx_estimated_absorpt_t_min 0.808
_shelx_estimated_absorpt_t_max 0.914
_diffrn_measurement_bruker_total_exposure_time 24463.0
_diffrn_reflns_bruker_av_norm_i 3699.48
_diffrn_reflns_bruker_number_gt 26059
_computing_bruker_data_scaling 'SADABS-2016/2 - Bruker AXS area detector scaling and absorption correction'
_geom_details
; All esds (except the esd in the dihedral angle between two l.s. planes)
 are estimated using the full covariance matrix.  The cell esds are taken
 into account individually in the estimation of esds in distances, angles
 and torsion angles; correlations between esds in cell parameters are only
 used when they are defined by crystal symmetry.  An approximate (isotropic)
 treatment of cell esds is used for estimating esds involving l.s. planes.
;

loop_
_space_group_symop_operation_xyz
'x, y, z'
'-x, y, -z'
'x+1/2, y+1/2, z'
'-x+1/2, y+1/2, -z'
'-x, -y, -z'
'x, -y, z'
'-x+1/2, -y+1/2, -z'
'x+1/2, -y+1/2, z'

loop_
_atom_site_label
_atom_site_type_symbol
_atom_site_fract_x
_atom_site_fract_y
_atom_site_fract_z
_atom_site_U_iso_or_equiv
_atom_site_adp_type
_atom_site_occupancy
_atom_site_site_symmetry_order
_atom_site_calc_flag
_atom_site_refinement_flags_posn
_atom_site_refinement_flags_adp
_atom_site_refinement_flags_occupancy
_atom_site_disorder_assembly
_atom_site_disorder_group
Co1 Co 0.500000 1.000000 1.000000 0.0788(5) Uani 1 4 d S T P . .
Co2 Co 0.46847(3) 0.500000 0.46850(5) 0.1028(5) Uani 1 2 d S T P . .
O2 O 0.52635(14) 0.58501(19) 0.6120(2) 0.1265(16) Uani 1 1 d . . . . .
O3 O 0.47355(14) 0.58529(19) 0.5587(2) 0.1276(16) Uani 1 1 d . . . . .
N1 N 0.500000 0.8816(2) 1.000000 0.112(2) Uani 1 2 d S T P A .
N2 N 0.50025(17) 1.000000 0.8812(3) 0.112(2) Uani 1 2 d S T P A .
C1 C 0.5002(2) 0.7900(3) 0.7904(3) 0.127(2) Uani 1 1 d . . . . .
C2 C 0.5290(2) 0.7607(3) 0.7896(4) 0.146(2) Uani 1 1 d . . . . .
H2 H 0.548639 0.780329 0.828640 0.175 Uiso 1 1 calc R U . . .
C3 C 0.5274(2) 0.7014(3) 0.7291(4) 0.144(2) Uani 1 1 d . . . . .
H3 H 0.546650 0.680444 0.727230 0.173 Uiso 1 1 calc R U . . .
C4 C 0.4996(2) 0.6723(3) 0.6725(3) 0.125(2) Uani 1 1 d . . . . .
C5 C 0.4720(2) 0.7018(3) 0.6734(4) 0.142(2) Uani 1 1 d . . . . .
H5 H 0.452543 0.681731 0.633380 0.170 Uiso 1 1 calc R U . . .
C6 C 0.4715(2) 0.7609(3) 0.7320(4) 0.148(2) Uani 1 1 d . . . . .
H6 H 0.451997 0.781206 0.732316 0.177 Uiso 1 1 calc R U . . .
C7 C 0.49998(17) 0.8552(2) 0.8553(3) 0.122(2) Uani 1 1 d . . . . .
C8 C 0.49999(16) 0.8311(2) 0.9345(3) 0.126(2) Uani 1 1 d . . . . .
C13 C 0.4999(2) 0.6095(3) 0.6088(4) 0.120(2) Uani 1 1 d . . . . .
C14 C 0.50021(16) 0.9354(2) 0.8317(3) 0.119(2) Uani 1 1 d . . . . .
C15 C 0.49977(18) 0.7480(2) 0.9598(3) 0.142(3) Uani 1 1 d . . . . .
H15 H 0.499378 0.702052 0.925439 0.170 Uiso 1 1 calc R U . . .
C18 C 0.49994(18) 0.9597(2) 0.7478(3) 0.138(3) Uani 1 1 d . . . . .
H18 H 0.499789 0.925345 0.701978 0.166 Uiso 1 1 calc R U . . .
N1_1 N 0.45767(17) 0.9995(4) 0.9574(3) 0.199(2) Uani 1 1 d D U . A -1
C1_1 C 0.4349(4) 1.0493(6) 0.8878(7) 0.191(5) Uani 0.5 1 d D U P A -1
H1_1 H 0.444358 1.087167 0.861728 0.229 Uiso 0.5 1 calc R U P A -1
C2_1 C 0.4048(3) 1.0492(7) 0.8579(7) 0.211(5) Uani 0.5 1 d D U P A -1
H2_1 H 0.393441 1.082812 0.810427 0.253 Uiso 0.5 1 calc R U P A -1
C3_1 C 0.3899(3) 1.0036(14) 0.8919(10) 0.208(5) Uani 0.5 1 d D U P A -1
C4_1 C 0.4041(3) 0.9549(10) 0.9527(11) 0.198(5) Uani 0.5 1 d D U P A -1
H4_1 H 0.392373 0.921537 0.976493 0.238 Uiso 0.5 1 calc R U P A -1
C5_1 C 0.4345(3) 0.9511(8) 0.9818(9) 0.175(4) Uani 0.5 1 d D U P A -1
H5_1 H 0.443559 0.911657 1.025184 0.210 Uiso 0.5 1 calc R U P A -1
C6_1 C 0.3540(3) 0.997(2) 0.8512(14) 0.276(7) Uani 0.5 1 d D U P A -1
H6_1 H 0.344262 1.034171 0.805665 0.331 Uiso 0.5 1 calc R U P A -1
C7_1 C 0.3310(4) 0.9410(16) 0.871(2) 0.369(10) Uani 0.5 1 d D U P A -1
H7_1 H 0.336836 0.897176 0.910659 0.443 Uiso 0.5 1 calc R U P A -1
C8_1 C 0.2970(3) 0.9667(16) 0.8175(14) 0.460(11) Uani 0.5 1 d DG U P A -1
C9_1 C 0.2699(4) 0.9348(15) 0.8256(12) 0.468(13) Uani 0.5 1 d G U P A -1
H9_1 H 0.271669 0.892663 0.865707 0.561 Uiso 0.5 1 calc R U P A -1
C10_1 C 0.2403(3) 0.9646(16) 0.7750(13) 0.466(13) Uani 0.5 1 d DG U P A -1
H10_1 H 0.221839 0.942763 0.780493 0.559 Uiso 0.5 1 calc R U P A -1
C11_1 C 0.2378(3) 1.0262(15) 0.7163(12) 0.461(12) Uani 0.5 1 d DG U P A -1
C12_1 C 0.2649(4) 1.0581(15) 0.7082(12) 0.468(13) Uani 0.5 1 d G U P A -1
H12_1 H 0.263151 1.100227 0.668114 0.561 Uiso 0.5 1 calc R U P A -1
C13_1 C 0.2945(3) 1.0283(16) 0.7588(15) 0.482(13) Uani 0.5 1 d DG U P A -1
H13_1 H 0.312981 1.050128 0.753327 0.579 Uiso 0.5 1 calc R U P A -1
C14_1 C 0.2034(4) 1.0524(17) 0.668(2) 0.411(11) Uani 0.5 1 d D U P A -1
H14_1 H 0.195914 1.097556 0.631288 0.493 Uiso 0.5 1 calc R U P A -1
C15_1 C 0.1837(3) 0.989(2) 0.6934(17) 0.360(10) Uani 0.5 1 d D U P A -1
H15_1 H 0.191546 0.945606 0.732643 0.432 Uiso 0.5 1 calc R U P A -1
C18_1 C 0.1491(4) 1.0094(18) 0.6431(16) 0.286(7) Uani 0.5 1 d D U P A -1
C17_1 C 0.1361(4) 0.9560(14) 0.6711(15) 0.286(8) Uani 0.5 1 d D U P A -1
H17_1 H 0.148607 0.914720 0.707100 0.343 Uiso 0.5 1 calc R U P A -1
C16_1 C 0.1061(5) 0.9560(14) 0.6520(14) 0.292(8) Uani 0.5 1 d D U P A -1
H16_1 H 0.098676 0.922011 0.686463 0.351 Uiso 0.5 1 calc R U P A -1
C20_1 C 0.1027(4) 1.0523(13) 0.5559(14) 0.272(7) Uani 0.5 1 d D U P A -1
H20_1 H 0.092606 1.093030 0.515002 0.327 Uiso 0.5 1 calc R U P A -1
C19_1 C 0.1331(4) 1.0498(14) 0.5788(16) 0.277(8) Uani 0.5 1 d D U P A -1
H19_1 H 0.143229 1.078691 0.546811 0.332 Uiso 0.5 1 calc R U P A -1
N2_1 N 0.0811(2) 1.0022(9) 0.5828(6) 0.272(4) Uani 1 1 d D U . A -1

loop_
_atom_site_aniso_label
_atom_site_aniso_U_11
_atom_site_aniso_U_22
_atom_site_aniso_U_33
_atom_site_aniso_U_23
_atom_site_aniso_U_13
_atom_site_aniso_U_12
Co1 0.1389(16) 0.0487(6) 0.0607(7) 0.000 0.0507(9) 0.000
Co2 0.2185(16) 0.0446(4) 0.0669(5) 0.000 0.0780(7) 0.000
O2 0.238(5) 0.0682(19) 0.091(2) -0.0109(15) 0.081(3) 0.002(2)
O3 0.241(5) 0.0675(19) 0.096(2) -0.0106(16) 0.087(3) 0.004(2)
N1 0.243(7) 0.050(2) 0.070(2) 0.000 0.089(4) 0.000
N2 0.249(8) 0.046(2) 0.069(2) 0.000 0.090(4) 0.000
C1 0.269(8) 0.056(2) 0.085(3) 0.000(2) 0.098(4) -0.003(3)
C2 0.245(8) 0.094(4) 0.115(4) -0.038(3) 0.085(5) -0.002(4)
C3 0.258(8) 0.084(3) 0.114(4) -0.029(3) 0.097(4) 0.005(4)
C4 0.265(7) 0.054(2) 0.080(3) -0.008(2) 0.093(4) -0.001(3)
C5 0.257(8) 0.083(3) 0.103(3) -0.031(3) 0.085(4) -0.002(4)
C6 0.245(8) 0.097(4) 0.118(4) -0.042(3) 0.087(5) 0.000(4)
C7 0.256(7) 0.054(2) 0.083(2) -0.0060(19) 0.093(4) -0.003(3)
C8 0.281(8) 0.0459(19) 0.080(2) -0.0030(17) 0.101(4) 0.004(3)
C13 0.239(7) 0.056(3) 0.086(3) 0.010(2) 0.084(4) 0.003(4)
C14 0.260(7) 0.0518(19) 0.074(2) -0.0010(17) 0.093(4) 0.000(3)
C15 0.316(9) 0.046(2) 0.099(3) -0.0007(19) 0.118(4) -0.001(3)
C18 0.306(9) 0.062(2) 0.081(2) -0.0025(19) 0.110(4) -0.001(3)
N1_1 0.373(8) 0.122(4) 0.148(4) 0.097(4) 0.150(5) 0.029(6)
C1_1 0.334(12) 0.127(8) 0.132(8) 0.042(6) 0.109(8) 0.037(9)
C2_1 0.330(12) 0.151(10) 0.154(10) 0.027(8) 0.092(9) 0.049(11)
C3_1 0.289(11) 0.173(10) 0.184(9) 0.034(9) 0.113(9) 0.078(11)
C4_1 0.290(11) 0.155(10) 0.183(10) 0.039(8) 0.126(10) 0.037(11)
C5_1 0.295(11) 0.119(7) 0.156(9) 0.043(7) 0.135(9) 0.035(9)
C6_1 0.277(11) 0.272(14) 0.292(14) 0.048(16) 0.120(12) 0.125(14)
C7_1 0.312(14) 0.357(19) 0.400(19) 0.113(18) 0.085(15) 0.066(16)
C8_1 0.321(14) 0.46(2) 0.50(2) 0.101(18) 0.030(17) 0.050(19)
C9_1 0.321(16) 0.47(2) 0.51(2) 0.08(2) 0.035(19) 0.04(2)
C10_1 0.326(16) 0.46(2) 0.51(3) 0.08(2) 0.035(19) 0.06(2)
C11_1 0.319(14) 0.46(2) 0.51(2) 0.080(19) 0.041(18) 0.055(19)
C12_1 0.317(16) 0.47(3) 0.51(3) 0.09(2) 0.035(19) 0.06(2)
C13_1 0.340(16) 0.48(2) 0.51(2) 0.12(2) 0.016(19) 0.06(2)
C14_1 0.309(15) 0.40(2) 0.47(2) 0.112(19) 0.080(17) 0.051(17)
C15_1 0.297(13) 0.37(2) 0.406(19) 0.077(19) 0.113(15) 0.088(16)
C18_1 0.298(13) 0.283(16) 0.305(14) 0.075(13) 0.143(12) 0.094(13)
C17_1 0.308(13) 0.280(15) 0.281(15) 0.092(13) 0.119(14) 0.097(15)
C16_1 0.311(13) 0.289(15) 0.278(13) 0.157(11) 0.110(12) 0.083(14)
C20_1 0.278(13) 0.286(14) 0.294(13) 0.140(11) 0.154(12) 0.040(13)
C19_1 0.277(13) 0.280(16) 0.309(15) 0.088(13) 0.148(13) 0.056(14)
N2_1 0.308(10) 0.279(8) 0.261(7) 0.171(8) 0.143(7) 0.059(11)

loop_
_atom_type_symbol
_atom_type_description
_atom_type_scat_dispersion_real
_atom_type_scat_dispersion_imag
_atom_type_scat_source
C C 0.0181 0.0091 'International Tables Vol C Tables 4.2.6.8 and 6.1.1.4'
H H 0.0000 0.0000 'International Tables Vol C Tables 4.2.6.8 and 6.1.1.4'
Co Co -2.3653 3.6143 'International Tables Vol C Tables 4.2.6.8 and 6.1.1.4'
N N 0.0311 0.0180 'International Tables Vol C Tables 4.2.6.8 and 6.1.1.4'
O O 0.0492 0.0322 'International Tables Vol C Tables 4.2.6.8 and 6.1.1.4'

loop_
_geom_angle_atom_site_label_1
_geom_angle_atom_site_label_2
_geom_angle_atom_site_label_3
_geom_angle
_geom_angle_site_symmetry_1
_geom_angle_site_symmetry_3
_geom_angle_publ_flag
N1_1 Co1 N1 89.7(2) . . ?
N1_1 Co1 N1 90.3(2) . 5_677 ?
N1 Co1 N1 180.0 . 5_677 ?
N1_1 Co1 N2 89.8(2) . 5_677 ?
N1 Co1 N2 90.000(1) . 5_677 ?
N1 Co1 N2 90.000(1) 5_677 5_677 ?
N1_1 Co1 N2 90.2(2) . . ?
N1 Co1 N2 90.000(1) . . ?
N1 Co1 N2 90.000(1) 5_677 . ?
N2 Co1 N2 180.0 5_677 . ?
O3 Co2 O3 89.49(19) . 6_565 ?
O3 Co2 O2 167.7(2) . 5_666 ?
O3 Co2 O2 89.49(14) 6_565 5_666 ?
O3 Co2 O2 89.49(14) . 2_656 ?
O3 Co2 O2 167.7(2) 6_565 2_656 ?
O2 Co2 O2 88.89(19) 5_666 2_656 ?
O3 Co2 Co2 83.92(17) . 5_666 ?
O3 Co2 Co2 83.92(17) 6_565 5_666 ?
O2 Co2 Co2 83.74(17) 5_666 5_666 ?
O2 Co2 Co2 83.74(17) 2_656 5_666 ?
C13 O2 Co2 122.9(5) . 5_666 ?
C13 O3 Co2 123.0(5) . . ?
C8 N1 C8 104.7(4) 2_657 . ?
C8 N1 Co1 127.6(2) 2_657 . ?
C8 N1 Co1 127.6(2) . . ?
C14 N2 C14 105.2(4) 6_575 . ?
C14 N2 Co1 127.38(19) 6_575 . ?
C14 N2 Co1 127.38(19) . . ?
C6 C1 C2 120.7(5) . . ?
C6 C1 C7 119.3(6) . . ?
C2 C1 C7 120.0(7) . . ?
C3 C2 C1 117.0(7) . . ?
C4 C3 C2 122.7(7) . . ?
C5 C4 C3 119.7(5) . . ?
C5 C4 C13 120.7(7) . . ?
C3 C4 C13 119.6(7) . . ?
C4 C5 C6 121.1(7) . . ?
C5 C6 C1 118.8(7) . . ?
C8 C7 C14 123.4(3) . . ?
C8 C7 C1 118.1(3) . . ?
C14 C7 C1 118.4(3) . . ?
C7 C8 N1 125.4(3) . . ?
C7 C8 C15 124.0(3) . . ?
N1 C8 C15 110.6(3) . . ?
O3 C13 O2 126.5(6) . . ?
O3 C13 C4 116.4(7) . . ?
O2 C13 C4 117.1(7) . . ?
N2 C14 C7 126.1(3) . . ?
N2 C14 C18 111.2(3) . . ?
C7 C14 C18 122.7(3) . . ?
C15 C15 C8 107.1(2) 2_657 . ?
C18 C18 C14 106.2(2) 6_575 . ?
C1_1 N1_1 C5_1 98.8(9) . . ?
C1_1 N1_1 Co1 130.1(7) . . ?
C5_1 N1_1 Co1 131.0(6) . . ?
C2_1 C1_1 N1_1 130.0(10) . . ?
C1_1 C2_1 C3_1 119.8(10) . . ?
C4_1 C3_1 C2_1 122.1(10) . . ?
C4_1 C3_1 C6_1 117.3(15) . . ?
C2_1 C3_1 C6_1 120.0(13) . . ?
C3_1 C4_1 C5_1 119.6(10) . . ?
C4_1 C5_1 N1_1 129.6(10) . . ?
C7_1 C6_1 C3_1 131(2) . . ?
C6_1 C7_1 C8_1 109.0(12) . . ?
C9_1 C8_1 C13_1 120.0 . . ?
C9_1 C8_1 C7_1 125.1(9) . . ?
C13_1 C8_1 C7_1 114.8(9) . . ?
C8_1 C9_1 C10_1 120.0 . . ?
C11_1 C10_1 C9_1 120.0 . . ?
C10_1 C11_1 C12_1 120.0 . . ?
C10_1 C11_1 C14_1 112.4(11) . . ?
C12_1 C11_1 C14_1 127.6(11) . . ?
C13_1 C12_1 C11_1 120.0 . . ?
C12_1 C13_1 C8_1 120.0 . . ?
C15_1 C14_1 C11_1 104.3(13) . . ?
C18_1 C15_1 C14_1 106.5(13) . . ?
C19_1 C18_1 C17_1 119.8(12) . . ?
C19_1 C18_1 C15_1 138.7(16) . . ?
C17_1 C18_1 C15_1 99.9(14) . . ?
C18_1 C17_1 C16_1 120.9(12) . . ?
C17_1 C16_1 N2_1 128.9(11) . . ?
C19_1 C20_1 N2_1 130.6(11) . . ?
C18_1 C19_1 C20_1 119.6(12) . . ?
C20_1 N2_1 C16_1 96.9(11) . . ?

loop_
_geom_bond_atom_site_label_1
_geom_bond_atom_site_label_2
_geom_bond_distance
_geom_bond_site_symmetry_2
_geom_bond_publ_flag
Co1 N1_1 1.790(7) . ?
Co1 N1 1.968(4) . ?
Co1 N1 1.968(4) 5_677 ?
Co1 N2 1.979(4) 5_677 ?
Co1 N2 1.979(4) . ?
Co2 O3 2.014(3) . ?
Co2 O3 2.014(3) 6_565 ?
Co2 O2 2.018(3) 5_666 ?
Co2 O2 2.018(3) 2_656 ?
Co2 Co2 2.666(3) 5_666 ?
O2 C13 1.252(8) . ?
O3 C13 1.248(8) . ?
N1 C8 1.375(4) 2_657 ?
N1 C8 1.375(4) . ?
N2 C14 1.352(4) 6_575 ?
N2 C14 1.352(4) . ?
C1 C6 1.397(10) . ?
C1 C2 1.398(10) . ?
C1 C7 1.531(6) . ?
C2 C3 1.392(7) . ?
C3 C4 1.358(10) . ?
C4 C5 1.356(10) . ?
C4 C13 1.489(7) . ?
C5 C6 1.388(7) . ?
C7 C8 1.374(5) . ?
C7 C14 1.391(5) . ?
C8 C15 1.445(5) . ?
C14 C18 1.447(5) . ?
C15 C15 1.328(8) 2_657 ?
C18 C18 1.341(8) 6_575 ?
N1_1 C1_1 1.488(12) . ?
N1_1 C5_1 1.494(12) . ?
C1_1 C2_1 1.275(12) . ?
C2_1 C3_1 1.278(11) . ?
C3_1 C4_1 1.270(12) . ?
C3_1 C6_1 1.524(11) . ?
C4_1 C5_1 1.287(12) . ?
C6_1 C7_1 1.523(12) . ?
C7_1 C8_1 1.535(12) . ?
C8_1 C9_1 1.3900 . ?
C8_1 C13_1 1.3900 . ?
C9_1 C10_1 1.3900 . ?
C10_1 C11_1 1.3900 . ?
C11_1 C12_1 1.3900 . ?
C11_1 C14_1 1.537(13) . ?
C12_1 C13_1 1.3900 . ?
C14_1 C15_1 1.535(13) . ?
C15_1 C18_1 1.524(12) . ?
C18_1 C19_1 1.245(13) . ?
C18_1 C17_1 1.247(13) . ?
C17_1 C16_1 1.281(13) . ?
C16_1 N2_1 1.499(13) . ?
C20_1 C19_1 1.292(13) . ?
C20_1 N2_1 1.475(13) . ?

loop_
_platon_squeeze_void_nr
_platon_squeeze_void_average_x
_platon_squeeze_void_average_y
_platon_squeeze_void_average_z
_platon_squeeze_void_volume
_platon_squeeze_void_count_electrons
_platon_squeeze_void_content
1 -0.001 -0.013 -0.004 8639 404 ' Either 15 ethanol molecules, 9 DMF molecules or a mixture of both'

loop_
_bruker_diffrn_runs_axis
_bruker_diffrn_runs_distance
_bruker_diffrn_runs_theta
_bruker_diffrn_runs_omega
_bruker_diffrn_runs_phi
_bruker_diffrn_runs_chi
_bruker_diffrn_runs_width
_bruker_diffrn_runs_images
_bruker_diffrn_runs_time
_bruker_diffrn_runs_wavelength
_bruker_diffrn_runs_voltage
_bruker_diffrn_runs_current
_bruker_diffrn_runs_temperature
Omega 40.0 53.829 -4.193 40.0 65.5 0.5 236 5.0 1.54184 50.0 1.1 200.14999999999998
Omega 40.0 53.829 -4.193 -160.0 65.5 0.5 236 5.0 1.54184 50.0 1.1 200.14999999999998
Phi 40.0 53.829 107.852 -92.0 -24.0 0.5 384 5.0 1.54184 50.0 1.1 200.14999999999998
Phi 40.0 -24.0695 -48.208 -109.649 24.0 0.5 534 1.0 1.54184 50.0 1.1 200.14999999999998
Phi 40.0 53.829 11.59 -12.0 24.0 0.5 368 5.0 1.54184 50.0 1.1 200.14999999999998
Omega 40.0 53.829 -4.193 -80.0 65.5 0.5 236 5.0 1.54184 50.0 1.1 200.14999999999998
Omega 40.0 53.829 -4.193 -119.99999999999999 65.5 0.5 236 5.0 1.54184 50.0 1.1 200.14999999999998
Omega 40.0 53.829 -1.115 324.0 68.5 0.5 161 5.0 1.54184 50.0 1.1 200.14999999999998
Omega 40.0 46.329 90.731 0.0 -44.5 0.5 165 4.0 1.54184 50.0 1.1 200.14999999999998
Omega 40.0 53.829 -4.193 160.0 65.5 0.5 236 5.0 1.54184 50.0 1.1 200.14999999999998
Omega 40.0 -24.0695 -54.568 102.0 -65.5 0.5 188 1.0 1.54184 50.0 1.1 200.14999999999998
Omega 40.0 53.829 -4.193 0.0 65.5 0.5 236 5.0 1.54184 50.0 1.1 200.14999999999998
Omega 40.0 53.829 -1.115 180.0 68.5 0.5 161 5.0 1.54184 50.0 1.1 200.14999999999998
Phi 40.0 53.829 105.69918315202828 -100.0 -44.5 0.5 416 5.0 1.54184 50.0 1.1 200.14999999999998
Omega 40.0 53.829 -4.193 119.99999999999999 65.5 0.5 236 5.0 1.54184 50.0 1.1 200.14999999999998
Omega 40.0 53.829 -1.115 252.0 68.5 0.5 161 5.0 1.54184 50.0 1.1 200.14999999999998
Omega 40.0 38.829 75.731 90.0 -44.5 0.5 195 2.0 1.54184 50.0 1.1 200.14999999999998
Omega 40.0 53.829 -4.193 80.0 65.5 0.5 236 5.0 1.54184 50.0 1.1 200.14999999999998
Omega 40.0 53.829 -4.193 -40.0 65.5 0.5 236 5.0 1.54184 50.0 1.1 200.14999999999998
Omega 40.0 53.829 -1.115 108.0 68.5 0.5 161 5.0 1.54184 50.0 1.1 200.14999999999998
Omega 40.0 46.329 90.731 180.0 -44.5 0.5 165 4.0 1.54184 50.0 1.1 200.14999999999998
Omega 40.0 53.829 -1.115 36.0 68.5 0.5 161 5.0 1.54184 50.0 1.1 200.14999999999998
Omega 40.0 46.329 90.731 90.0 -44.5 0.5 165 4.0 1.54184 50.0 1.1 200.14999999999998
Phi 40.0 -24.0695 -45.993 -93.649 44.5 0.5 518 1.0 1.54184 50.0 1.1 200.14999999999998
Omega 40.0 -24.0695 -54.568 0.0 -65.5 0.5 188 1.0 1.54184 50.0 1.1 200.14999999999998
